data_4334771
loop_
_publ_author_name
'Dong Woo Lee'
'Kang Min Ok'

_publ_section_title
;
 New Alkali-Metal Gallium Selenites, AGa(SeO3)2 (A = Li, Na, K, and Cs):
 Effect of Cation Size on the Framework Structures and Macroscopic
 Centricities
;
_journal_name_full 'Inorganic Chemistry'
_journal_page_first 5176
_journal_page_last 5184
_journal_paper_doi 10.1021/ic400458a
_journal_volume 52
_journal_year 2013
_chemical_formula_sum 'Cs Ga O6 Se2'
_chemical_formula_weight 456.55
_chemical_name_systematic
;
 ?
;
_space_group_IT_number 12
_symmetry_cell_setting monoclinic
_symmetry_space_group_name_Hall '-C 2y'
_symmetry_space_group_name_H-M 'C 1 2/m 1'
_atom_sites_solution_primary direct
_atom_sites_solution_secondary difmap
_cell_angle_alpha 90
_cell_angle_beta 107.612(2)
_cell_angle_gamma 90
_cell_formula_units_Z 8
_cell_length_a 13.7906(7)
_cell_length_b 5.4755(3)
_cell_length_c 18.3055(9)
_cell_measurement_temperature 173.0(2)
_cell_volume 1317.47(12)
_computing_structure_refinement 'SHELXL-97 (Sheldrick, 1997)'
_diffrn_ambient_temperature 173.0(2)
_diffrn_measured_fraction_theta_full 0.996
_diffrn_measured_fraction_theta_max 0.996
_diffrn_measurement_device_type 'Bruker SMART BREEZE'
_diffrn_measurement_method CCD
_diffrn_radiation_monochromator graphite
_diffrn_radiation_type MoK\a
_diffrn_radiation_wavelength 0.71073
_diffrn_reflns_av_R_equivalents 0.0596
_diffrn_reflns_av_unetI/netI 0.0652
_diffrn_reflns_limit_h_max 18
_diffrn_reflns_limit_h_min -15
_diffrn_reflns_limit_k_max 7
_diffrn_reflns_limit_k_min -7
_diffrn_reflns_limit_l_max 23
_diffrn_reflns_limit_l_min -24
_diffrn_reflns_number 5672
_diffrn_reflns_theta_full 28.3
_diffrn_reflns_theta_max 28.3
_diffrn_reflns_theta_min 2.33
_exptl_absorpt_coefficient_mu 20.643
_exptl_absorpt_correction_T_max 0.62
_exptl_absorpt_correction_T_min 0.53
_exptl_absorpt_correction_type empirical
_exptl_absorpt_process_details
; 
 SADABS(Blessing, 1995) 
;
_exptl_crystal_colour Colorless
_exptl_crystal_density_diffrn 4.604
_exptl_crystal_description Rod
_exptl_crystal_F_000 1616
_exptl_crystal_size_max 0.041
_exptl_crystal_size_mid 0.026
_exptl_crystal_size_min 0.023
_refine_diff_density_max 1.808
_refine_diff_density_min -1.279
_refine_diff_density_rms 0.331
_refine_ls_extinction_coef 0.00094(11)
_refine_ls_extinction_expression Fc^*^=kFc[1+0.001xFc^2^\l^3^/sin(2\q)]^-1/4^
_refine_ls_extinction_method SHELXL
_refine_ls_goodness_of_fit_ref 1.006
_refine_ls_matrix_type full
_refine_ls_number_parameters 112
_refine_ls_number_reflns 1807
_refine_ls_number_restraints 0
_refine_ls_restrained_S_all 1.006
_refine_ls_R_factor_all 0.0462
_refine_ls_R_factor_gt 0.032
_refine_ls_shift/su_max 0
_refine_ls_shift/su_mean 0
_refine_ls_structure_factor_coef Fsqd
_refine_ls_weighting_details 'calc w=1/[\s^2^(Fo^2^)+(0.0523P)^2^+0.0000P] where P=(Fo^2^+2Fc^2^)/3'
_refine_ls_weighting_scheme calc
_refine_ls_wR_factor_gt 0.0765
_refine_ls_wR_factor_ref 0.1065
_reflns_number_gt 1363
_reflns_number_total 1807
_reflns_threshold_expression >2s\(I)
_cod_data_source_file ic400458a_si_002_4.cif
_cod_data_source_block CsGa(SeO3)2
_cod_database_code 4334771

loop_
_symmetry_equiv_pos_as_xyz
'x, y, z'
'-x, y, -z'
'x+1/2, y+1/2, z'
'-x+1/2, y+1/2, -z'
'-x, -y, -z'
'x, -y, z'
'-x+1/2, -y+1/2, -z'
'x+1/2, -y+1/2, z'

loop_
_atom_site_label
_atom_site_type_symbol
_atom_site_fract_x
_atom_site_fract_y
_atom_site_fract_z
_atom_site_U_iso_or_equiv
_atom_site_adp_type
_atom_site_occupancy
_atom_site_symmetry_multiplicity
_atom_site_calc_flag
_atom_site_refinement_flags
Cs1 Cs -0.04933(6) 0 0.29248(4) 0.0168(2) Uani 1 2 d S
Cs2 Cs 0 0 0 0.0298(3) Uani 1 4 d S
Cs3 Cs 0.5 0 0.5 0.0546(5) Uani 1 4 d S
Se1 Se -0.23537(9) 0 0.05623(7) 0.0110(3) Uani 1 2 d S
Se2 Se 0.05610(9) 0.5 0.17986(7) 0.0141(3) Uani 1 2 d S
Se3 Se 0.24226(9) 0 0.26647(7) 0.0113(3) Uani 1 2 d S
Se4 Se 0.29485(8) 0.5 0.54584(6) 0.0095(3) Uani 1 2 d S
Ga1 Ga -0.15607(10) -0.5 0.12810(7) 0.0109(3) Uani 1 2 d S
Ga2 Ga 0.20050(10) 0.5 0.36497(7) 0.0101(3) Uani 1 2 d S
O1 O 0.1531(6) -0.5 -0.0179(5) 0.0188(19) Uani 1 2 d S
O2 O 0.2434(5) -0.2601(10) 0.1080(4) 0.0188(13) Uani 1 1 d .
O3 O -0.0322(4) -0.2770(10) 0.1513(3) 0.0167(13) Uani 1 1 d .
O4 O 0.0788(6) 0.5 0.2760(5) 0.022(2) Uani 1 2 d S
O5 O 0.2744(5) 0.2391(9) 0.3279(4) 0.0187(13) Uani 1 1 d .
O6 O -0.1528(6) -0.5 0.2360(5) 0.0151(17) Uani 1 2 d S
O7 O 0.1311(4) 0.2418(9) 0.4108(3) 0.0119(12) Uani 1 1 d .
O8 O 0.3216(6) 0.5 0.4605(5) 0.0145(17) Uani 1 2 d S

loop_
_atom_site_aniso_label
_atom_site_aniso_U_11
_atom_site_aniso_U_22
_atom_site_aniso_U_33
_atom_site_aniso_U_23
_atom_site_aniso_U_13
_atom_site_aniso_U_12
Cs1 0.0159(4) 0.0157(4) 0.0174(4) 0 0.0030(3) 0
Cs2 0.0304(7) 0.0349(7) 0.0299(7) 0 0.0177(6) 0
Cs3 0.0643(11) 0.0364(8) 0.0917(15) 0 0.0666(11) 0
Se1 0.0143(6) 0.0098(5) 0.0091(6) 0 0.0040(4) 0
Se2 0.0137(6) 0.0165(6) 0.0117(6) 0 0.0033(5) 0
Se3 0.0124(6) 0.0117(5) 0.0105(6) 0 0.0043(4) 0
Se4 0.0107(5) 0.0090(5) 0.0087(6) 0 0.0029(4) 0
Ga1 0.0141(7) 0.0105(6) 0.0082(6) 0 0.0036(5) 0
Ga2 0.0139(6) 0.0087(5) 0.0076(6) 0 0.0030(5) 0
O1 0.011(4) 0.035(5) 0.009(4) 0 0.002(3) 0
O2 0.022(3) 0.018(3) 0.020(3) -0.010(3) 0.012(3) -0.008(2)
O3 0.015(3) 0.010(3) 0.024(4) 0.000(2) 0.004(3) -0.001(2)
O4 0.014(5) 0.033(5) 0.018(5) 0 0.003(4) 0
O5 0.028(4) 0.014(3) 0.018(3) -0.008(2) 0.013(3) -0.004(2)
O6 0.014(4) 0.023(4) 0.011(4) 0 0.007(3) 0
O7 0.013(3) 0.010(3) 0.014(3) 0.004(2) 0.006(2) 0.002(2)
O8 0.014(4) 0.019(4) 0.011(4) 0 0.005(3) 0

loop_
_atom_type_symbol
_atom_type_description
_atom_type_scat_dispersion_real
_atom_type_scat_dispersion_imag
_atom_type_scat_source
O O 0.0106 0.006 'International Tables Vol C Tables 4.2.6.8 and 6.1.1.4'
Ga Ga 0.2307 1.6083 'International Tables Vol C Tables 4.2.6.8 and 6.1.1.4'
Se Se -0.0929 2.2259 'International Tables Vol C Tables 4.2.6.8 and 6.1.1.4'
Cs Cs -0.368 2.1192 'International Tables Vol C Tables 4.2.6.8 and 6.1.1.4'

loop_
_geom_angle_atom_site_label_1
_geom_angle_atom_site_label_2
_geom_angle_atom_site_label_3
_geom_angle
_geom_angle_site_symmetry_1
_geom_angle_site_symmetry_3
O5 Cs1 O5 55.8(2) 3_445 8_455
O5 Cs1 O7 125.52(16) 3_445 .
O5 Cs1 O7 100.15(15) 8_455 .
O5 Cs1 O7 100.15(15) 3_445 6
O5 Cs1 O7 125.52(16) 8_455 6
O7 Cs1 O7 51.25(18) . 6
O5 Cs1 O3 102.52(15) 3_445 .
O5 Cs1 O3 132.81(16) 8_455 .
O7 Cs1 O3 123.83(15) . .
O7 Cs1 O3 97.41(14) 6 .
O5 Cs1 O3 132.81(16) 3_445 6
O5 Cs1 O3 102.52(15) 8_455 6
O7 Cs1 O3 97.41(15) . 6
O7 Cs1 O3 123.83(15) 6 6
O3 Cs1 O3 59.3(2) . 6
O5 Cs1 O6 49.12(18) 3_445 .
O5 Cs1 O6 99.65(17) 8_455 .
O7 Cs1 O6 143.84(16) . .
O7 Cs1 O6 92.71(16) 6 .
O3 Cs1 O6 55.24(18) . .
O3 Cs1 O6 107.40(18) 6 .
O5 Cs1 O6 99.65(17) 3_445 1_565
O5 Cs1 O6 49.12(18) 8_455 1_565
O7 Cs1 O6 92.71(16) . 1_565
O7 Cs1 O6 143.84(16) 6 1_565
O3 Cs1 O6 107.40(18) . 1_565
O3 Cs1 O6 55.24(18) 6 1_565
O6 Cs1 O6 123.0(3) . 1_565
O5 Cs1 O4 152.19(16) 3_445 .
O5 Cs1 O4 96.50(16) 8_455 .
O7 Cs1 O4 50.73(18) . .
O7 Cs1 O4 94.59(17) 6 .
O3 Cs1 O4 98.76(18) . .
O3 Cs1 O4 48.47(18) 6 .
O6 Cs1 O4 153.7(2) . .
O6 Cs1 O4 56.51(18) 1_565 .
O5 Cs1 O4 96.50(16) 3_445 1_545
O5 Cs1 O4 152.19(16) 8_455 1_545
O7 Cs1 O4 94.59(17) . 1_545
O7 Cs1 O4 50.73(18) 6 1_545
O3 Cs1 O4 48.47(18) . 1_545
O3 Cs1 O4 98.76(18) 6 1_545
O6 Cs1 O4 56.51(18) . 1_545
O6 Cs1 O4 153.7(2) 1_565 1_545
O4 Cs1 O4 111.0(2) . 1_545
O5 Cs1 Se4 115.86(12) 3_445 7_556
O5 Cs1 Se4 115.86(12) 8_455 7_556
O7 Cs1 Se4 25.65(9) . 7_556
O7 Cs1 Se4 25.65(9) 6 7_556
O3 Cs1 Se4 111.33(10) . 7_556
O3 Cs1 Se4 111.33(10) 6 7_556
O6 Cs1 Se4 118.36(13) . 7_556
O6 Cs1 Se4 118.36(13) 1_565 7_556
O4 Cs1 Se4 71.54(14) . 7_556
O4 Cs1 Se4 71.54(14) 1_545 7_556
O5 Cs1 Se3 24.66(11) 3_445 3_445
O5 Cs1 Se3 75.48(11) 8_455 3_445
O7 Cs1 Se3 143.38(10) . 3_445
O7 Cs1 Se3 101.20(10) 6 3_445
O3 Cs1 Se3 77.95(11) . 3_445
O3 Cs1 Se3 119.14(11) 6 3_445
O6 Cs1 Se3 25.11(14) . 3_445
O6 Cs1 Se3 109.29(13) 1_565 3_445
O4 Cs1 Se3 164.15(14) . 3_445
O4 Cs1 Se3 78.61(12) 1_545 3_445
Se4 Cs1 Se3 124.20(2) 7_556 3_445
O3 Cs2 O3 180.00(19) 2 6
O3 Cs2 O3 54.68(19) 2 5
O3 Cs2 O3 125.32(19) 6 5
O3 Cs2 O3 125.32(19) 2 .
O3 Cs2 O3 54.68(19) 6 .
O3 Cs2 O3 180.0(3) 5 .
O3 Cs2 O1 87.57(16) 2 5_545
O3 Cs2 O1 92.43(16) 6 5_545
O3 Cs2 O1 132.02(17) 5 5_545
O3 Cs2 O1 47.98(17) . 5_545
O3 Cs2 O1 92.43(16) 2 1_565
O3 Cs2 O1 87.57(16) 6 1_565
O3 Cs2 O1 47.98(17) 5 1_565
O3 Cs2 O1 132.02(17) . 1_565
O1 Cs2 O1 180 5_545 1_565
O3 Cs2 O1 132.02(17) 2 5
O3 Cs2 O1 47.98(17) 6 5
O3 Cs2 O1 87.57(16) 5 5
O3 Cs2 O1 92.43(16) . 5
O1 Cs2 O1 101.6(2) 5_545 5
O1 Cs2 O1 78.4(2) 1_565 5
O3 Cs2 O1 47.98(17) 2 .
O3 Cs2 O1 132.02(17) 6 .
O3 Cs2 O1 92.43(16) 5 .
O3 Cs2 O1 87.57(16) . .
O1 Cs2 O1 78.4(2) 5_545 .
O1 Cs2 O1 101.6(2) 1_565 .
O1 Cs2 O1 180.0(3) 5 .
O3 Cs2 O2 72.55(13) 2 2
O3 Cs2 O2 107.45(13) 6 2
O3 Cs2 O2 93.46(13) 5 2
O3 Cs2 O2 86.54(13) . 2
O1 Cs2 O2 42.83(16) 5_545 2
O1 Cs2 O2 137.17(16) 1_565 2
O1 Cs2 O2 82.79(14) 5 2
O1 Cs2 O2 97.21(14) . 2
O3 Cs2 O2 107.45(13) 2 6
O3 Cs2 O2 72.55(13) 6 6
O3 Cs2 O2 86.54(13) 5 6
O3 Cs2 O2 93.46(13) . 6
O1 Cs2 O2 137.17(16) 5_545 6
O1 Cs2 O2 42.83(16) 1_565 6
O1 Cs2 O2 97.21(14) 5 6
O1 Cs2 O2 82.79(14) . 6
O2 Cs2 O2 180.0(3) 2 6
O3 Cs2 O2 93.46(13) 2 5
O3 Cs2 O2 86.54(13) 6 5
O3 Cs2 O2 72.55(13) 5 5
O3 Cs2 O2 107.45(13) . 5
O1 Cs2 O2 82.79(14) 5_545 5
O1 Cs2 O2 97.21(14) 1_565 5
O1 Cs2 O2 42.83(16) 5 5
O1 Cs2 O2 137.17(16) . 5
O2 Cs2 O2 46.18(17) 2 5
O2 Cs2 O2 133.82(17) 6 5
O3 Cs2 O2 86.54(13) 2 .
O3 Cs2 O2 93.46(13) 6 .
O3 Cs2 O2 107.45(13) 5 .
O3 Cs2 O2 72.55(13) . .
O1 Cs2 O2 97.21(14) 5_545 .
O1 Cs2 O2 82.79(14) 1_565 .
O1 Cs2 O2 137.17(16) 5 .
O1 Cs2 O2 42.83(16) . .
O2 Cs2 O2 133.82(17) 2 .
O2 Cs2 O2 46.18(17) 6 .
O2 Cs2 O2 180.00(16) 5 .
O7 Cs3 O7 53.92(18) 4_546 7_556
O7 Cs3 O7 180 4_546 8
O7 Cs3 O7 126.08(18) 7_556 8
O7 Cs3 O7 126.08(18) 4_546 3_545
O7 Cs3 O7 180.00(15) 7_556 3_545
O7 Cs3 O7 53.92(18) 8 3_545
O7 Cs3 O8 44.92(16) 4_546 1_545
O7 Cs3 O8 88.88(15) 7_556 1_545
O7 Cs3 O8 135.08(16) 8 1_545
O7 Cs3 O8 91.12(15) 3_545 1_545
O7 Cs3 O8 135.08(16) 4_546 5_666
O7 Cs3 O8 91.12(15) 7_556 5_666
O7 Cs3 O8 44.92(16) 8 5_666
O7 Cs3 O8 88.88(15) 3_545 5_666
O8 Cs3 O8 180 1_545 5_666
O7 Cs3 O8 88.88(15) 4_546 .
O7 Cs3 O8 44.92(16) 7_556 .
O7 Cs3 O8 91.12(15) 8 .
O7 Cs3 O8 135.08(16) 3_545 .
O8 Cs3 O8 98.8(2) 1_545 .
O8 Cs3 O8 81.2(2) 5_666 .
O7 Cs3 O8 91.12(15) 4_546 5_656
O7 Cs3 O8 135.08(16) 7_556 5_656
O7 Cs3 O8 88.88(15) 8 5_656
O7 Cs3 O8 44.92(16) 3_545 5_656
O8 Cs3 O8 81.2(2) 1_545 5_656
O8 Cs3 O8 98.8(2) 5_666 5_656
O8 Cs3 O8 180 . 5_656
O7 Cs3 Se4 51.67(10) 4_546 7_556
O7 Cs3 Se4 51.67(10) 7_556 7_556
O7 Cs3 Se4 128.33(10) 8 7_556
O7 Cs3 Se4 128.33(10) 3_545 7_556
O8 Cs3 Se4 49.62(10) 1_545 7_556
O8 Cs3 Se4 130.38(10) 5_666 7_556
O8 Cs3 Se4 49.62(10) . 7_556
O8 Cs3 Se4 130.38(10) 5_656 7_556
O7 Cs3 Se4 128.33(10) 4_546 3_545
O7 Cs3 Se4 128.33(10) 7_556 3_545
O7 Cs3 Se4 51.67(10) 8 3_545
O7 Cs3 Se4 51.67(10) 3_545 3_545
O8 Cs3 Se4 130.38(10) 1_545 3_545
O8 Cs3 Se4 49.62(10) 5_666 3_545
O8 Cs3 Se4 130.38(10) . 3_545
O8 Cs3 Se4 49.62(10) 5_656 3_545
Se4 Cs3 Se4 180 7_556 3_545
O7 Cs3 Se4 21.16(10) 4_546 1_545
O7 Cs3 Se4 70.03(9) 7_556 1_545
O7 Cs3 Se4 158.84(10) 8 1_545
O7 Cs3 Se4 109.97(9) 3_545 1_545
O8 Cs3 Se4 23.77(13) 1_545 1_545
O8 Cs3 Se4 156.23(13) 5_666 1_545
O8 Cs3 Se4 94.29(10) . 1_545
O8 Cs3 Se4 85.71(10) 5_656 1_545
Se4 Cs3 Se4 47.210(17) 7_556 1_545
Se4 Cs3 Se4 132.790(17) 3_545 1_545
O7 Cs3 Se4 158.84(10) 4_546 5_666
O7 Cs3 Se4 109.97(9) 7_556 5_666
O7 Cs3 Se4 21.16(10) 8 5_666
O7 Cs3 Se4 70.03(9) 3_545 5_666
O8 Cs3 Se4 156.23(13) 1_545 5_666
O8 Cs3 Se4 23.77(13) 5_666 5_666
O8 Cs3 Se4 85.71(10) . 5_666
O8 Cs3 Se4 94.29(10) 5_656 5_666
Se4 Cs3 Se4 132.790(17) 7_556 5_666
Se4 Cs3 Se4 47.210(17) 3_545 5_666
Se4 Cs3 Se4 180.00(2) 1_545 5_666
O2 Se1 O2 101.5(4) 3_455 8_445
O2 Se1 O1 100.2(3) 3_455 3_455
O2 Se1 O1 100.2(3) 8_445 3_455
O2 Se1 Cs2 118.1(2) 3_455 .
O2 Se1 Cs2 118.1(2) 8_445 .
O1 Se1 Cs2 115.7(3) 3_455 .
O2 Se1 Cs1 65.8(2) 3_455 .
O2 Se1 Cs1 65.8(2) 8_445 .
O1 Se1 Cs1 155.9(3) 3_455 .
Cs2 Se1 Cs1 88.46(3) . .
O4 Se2 O3 102.2(3) . 6
O4 Se2 O3 102.2(3) . 1_565
O3 Se2 O3 92.4(4) 6 1_565
O4 Se2 Ga1 101.4(3) . 1_565
O3 Se2 Ga1 46.52(19) 6 1_565
O3 Se2 Ga1 46.52(19) 1_565 1_565
O4 Se2 Cs1 55.93(16) . 1_565
O3 Se2 Cs1 108.5(2) 6 1_565
O3 Se2 Cs1 47.1(2) 1_565 1_565
Ga1 Se2 Cs1 70.37(3) 1_565 1_565
O4 Se2 Cs1 55.93(16) . .
O3 Se2 Cs1 47.1(2) 6 .
O3 Se2 Cs1 108.5(2) 1_565 .
Ga1 Se2 Cs1 70.37(3) 1_565 .
Cs1 Se2 Cs1 87.50(3) 1_565 .
O4 Se2 Cs2 138.85(2) . .
O3 Se2 Cs2 48.5(2) 6 .
O3 Se2 Cs2 106.6(2) 1_565 .
Ga1 Se2 Cs2 78.87(3) 1_565 .
Cs1 Se2 Cs2 148.81(3) 1_565 .
Cs1 Se2 Cs2 86.990(13) . .
O4 Se2 Cs2 138.85(2) . 1_565
O3 Se2 Cs2 106.6(2) 6 1_565
O3 Se2 Cs2 48.5(2) 1_565 1_565
Ga1 Se2 Cs2 78.87(3) 1_565 1_565
Cs1 Se2 Cs2 86.990(13) 1_565 1_565
Cs1 Se2 Cs2 148.81(3) . 1_565
Cs2 Se2 Cs2 82.06(2) . 1_565
O5 Se3 O5 101.1(4) . 6
O5 Se3 O6 98.1(3) . 3
O5 Se3 O6 98.1(3) 6 3
O5 Se3 Cs1 48.7(2) . 3
O5 Se3 Cs1 115.3(2) 6 3
O6 Se3 Cs1 50.97(12) 3 3
O5 Se3 Cs1 115.3(2) . 3_545
O5 Se3 Cs1 48.7(2) 6 3_545
O6 Se3 Cs1 50.97(12) 3 3_545
Cs1 Se3 Cs1 89.38(3) 3 3_545
O5 Se3 Cs1 89.5(2) . .
O5 Se3 Cs1 89.5(2) 6 .
O6 Se3 Cs1 168.0(3) 3 .
Cs1 Se3 Cs1 133.201(17) 3 .
Cs1 Se3 Cs1 133.201(17) 3_545 .
O8 Se4 O7 99.2(3) . 4_556
O8 Se4 O7 99.2(3) . 7_556
O7 Se4 O7 101.2(4) 4_556 7_556
O8 Se4 Cs1 107.7(3) . 7_556
O7 Se4 Cs1 50.67(18) 4_556 7_556
O7 Se4 Cs1 50.67(18) 7_556 7_556
O8 Se4 Cs3 107.6(3) . 3_455
O7 Se4 Cs3 122.46(18) 4_556 3_455
O7 Se4 Cs3 122.46(18) 7_556 3_455
Cs1 Se4 Cs3 144.67(3) 7_556 3_455
O8 Se4 Cs3 58.21(18) . 1_565
O7 Se4 Cs3 41.05(19) 4_556 1_565
O7 Se4 Cs3 104.68(18) 7_556 1_565
Cs1 Se4 Cs3 68.947(18) 7_556 1_565
Cs3 Se4 Cs3 132.790(17) 3_455 1_565
O8 Se4 Cs3 58.21(18) . .
O7 Se4 Cs3 104.68(18) 4_556 .
O7 Se4 Cs3 41.05(19) 7_556 .
Cs1 Se4 Cs3 68.947(18) 7_556 .
Cs3 Se4 Cs3 132.790(17) 3_455 .
Cs3 Se4 Cs3 81.36(2) 1_565 .
O2 Ga1 O2 94.3(4) 3_445 8_445
O2 Ga1 O6 89.3(2) 3_445 .
O2 Ga1 O6 89.3(2) 8_445 .
O2 Ga1 O1 92.3(2) 3_445 5_545
O2 Ga1 O1 92.3(2) 8_445 5_545
O6 Ga1 O1 177.6(3) . 5_545
O2 Ga1 O3 169.7(2) 3_445 .
O2 Ga1 O3 96.0(2) 8_445 .
O6 Ga1 O3 91.6(3) . .
O1 Ga1 O3 86.5(3) 5_545 .
O2 Ga1 O3 96.0(2) 3_445 6_545
O2 Ga1 O3 169.7(2) 8_445 6_545
O6 Ga1 O3 91.6(3) . 6_545
O1 Ga1 O3 86.5(3) 5_545 6_545
O3 Ga1 O3 73.7(3) . 6_545
O2 Ga1 Se2 132.77(18) 3_445 1_545
O2 Ga1 Se2 132.77(18) 8_445 1_545
O6 Ga1 Se2 87.5(2) . 1_545
O1 Ga1 Se2 90.2(2) 5_545 1_545
O3 Ga1 Se2 37.07(16) . 1_545
O3 Ga1 Se2 37.07(16) 6_545 1_545
O2 Ga1 Cs1 136.23(19) 3_445 .
O2 Ga1 Cs1 73.74(19) 8_445 .
O6 Ga1 Cs1 49.63(10) . .
O1 Ga1 Cs1 129.30(11) 5_545 .
O3 Ga1 Cs1 48.66(17) . .
O3 Ga1 Cs1 99.15(16) 6_545 .
Se2 Ga1 Cs1 68.62(3) 1_545 .
O2 Ga1 Cs1 73.74(19) 3_445 1_545
O2 Ga1 Cs1 136.23(19) 8_445 1_545
O6 Ga1 Cs1 49.63(10) . 1_545
O1 Ga1 Cs1 129.30(11) 5_545 1_545
O3 Ga1 Cs1 99.15(16) . 1_545
O3 Ga1 Cs1 48.66(17) 6_545 1_545
Se2 Ga1 Cs1 68.62(3) 1_545 1_545
Cs1 Ga1 Cs1 86.26(3) . 1_545
O4 Ga2 O5 96.6(3) . 6_565
O4 Ga2 O5 96.6(3) . .
O5 Ga2 O5 91.8(3) 6_565 .
O4 Ga2 O8 177.0(4) . .
O5 Ga2 O8 85.5(2) 6_565 .
O5 Ga2 O8 85.5(2) . .
O4 Ga2 O7 87.2(2) . 6_565
O5 Ga2 O7 89.7(2) 6_565 6_565
O5 Ga2 O7 175.7(2) . 6_565
O8 Ga2 O7 90.7(2) . 6_565
O4 Ga2 O7 87.2(2) . .
O5 Ga2 O7 175.7(2) 6_565 .
O5 Ga2 O7 89.7(2) . .
O8 Ga2 O7 90.7(2) . .
O7 Ga2 O7 88.5(3) 6_565 .
O4 Ga2 Cs1 109.2(3) . 3
O5 Ga2 Cs1 46.68(16) 6_565 3
O5 Ga2 Cs1 46.68(17) . 3
O8 Ga2 Cs1 73.8(2) . 3
O7 Ga2 Cs1 133.71(15) 6_565 3
O7 Ga2 Cs1 133.71(15) . 3
O4 Ga2 Cs3 86.5(3) . 3_455
O5 Ga2 Cs3 133.79(17) 6_565 3_455
O5 Ga2 Cs3 133.79(17) . 3_455
O8 Ga2 Cs3 90.5(2) . 3_455
O7 Ga2 Cs3 44.26(15) 6_565 3_455
O7 Ga2 Cs3 44.26(15) . 3_455
Cs1 Ga2 Cs3 164.33(4) 3 3_455
O4 Ga2 Cs1 48.26(14) . .
O5 Ga2 Cs1 143.14(19) 6_565 .
O5 Ga2 Cs1 83.25(17) . .
O8 Ga2 Cs1 130.14(13) . .
O7 Ga2 Cs1 97.92(15) 6_565 .
O7 Ga2 Cs1 41.06(16) . .
Cs1 Ga2 Cs1 125.65(3) 3 .
Cs3 Ga2 Cs1 64.81(2) 3_455 .
O4 Ga2 Cs1 48.26(14) . 1_565
O5 Ga2 Cs1 83.25(17) 6_565 1_565
O5 Ga2 Cs1 143.14(19) . 1_565
O8 Ga2 Cs1 130.14(13) . 1_565
O7 Ga2 Cs1 41.06(15) 6_565 1_565
O7 Ga2 Cs1 97.92(15) . 1_565
Cs1 Ga2 Cs1 125.65(3) 3 1_565
Cs3 Ga2 Cs1 64.81(2) 3_455 1_565
Cs1 Ga2 Cs1 79.43(3) . 1_565
Se1 O1 Ga1 120.2(4) 3_545 5_545
Se1 O1 Cs2 110.2(2) 3_545 1_545
Ga1 O1 Cs2 106.5(2) 5_545 1_545
Se1 O1 Cs2 110.2(2) 3_545 .
Ga1 O1 Cs2 106.5(2) 5_545 .
Cs2 O1 Cs2 101.6(2) 1_545 .
Se1 O2 Ga1 116.1(3) 3_545 3
Se1 O2 Cs2 106.7(3) 3_545 .
Ga1 O2 Cs2 107.7(2) 3 .
Se2 O3 Ga1 96.4(3) 1_545 .
Se2 O3 Cs1 109.1(3) 1_545 .
Ga1 O3 Cs1 101.4(2) . .
Se2 O3 Cs2 108.9(3) 1_545 .
Ga1 O3 Cs2 114.7(2) . .
Cs1 O3 Cs2 122.92(17) . .
Se2 O4 Ga2 135.2(5) . .
Se2 O4 Cs1 99.1(2) . .
Ga2 O4 Cs1 105.7(2) . .
Se2 O4 Cs1 99.1(2) . 1_565
Ga2 O4 Cs1 105.7(2) . 1_565
Cs1 O4 Cs1 111.0(2) . 1_565
Se3 O5 Ga2 136.3(4) . .
Se3 O5 Cs1 106.6(3) . 3
Ga2 O5 Cs1 105.0(2) . 3
Se3 O6 Ga1 124.6(5) 3_445 .
Se3 O6 Cs1 103.92(19) 3_445 .
Ga1 O6 Cs1 101.71(18) . .
Se3 O6 Cs1 103.92(19) 3_445 1_545
Ga1 O6 Cs1 101.71(18) . 1_545
Cs1 O6 Cs1 123.0(3) . 1_545
Se4 O7 Ga2 116.2(3) 7_556 .
Se4 O7 Cs1 103.7(2) 7_556 .
Ga2 O7 Cs1 113.2(2) . .
Se4 O7 Cs3 117.8(2) 7_556 3_455
Ga2 O7 Cs3 108.78(19) . 3_455
Cs1 O7 Cs3 95.20(15) . 3_455
Se4 O8 Ga2 116.2(4) . .
Se4 O8 Cs3 98.0(2) . 1_565
Ga2 O8 Cs3 120.59(19) . 1_565
Se4 O8 Cs3 98.0(2) . .
Ga2 O8 Cs3 120.59(19) . .
Cs3 O8 Cs3 98.8(2) 1_565 .

loop_
_geom_bond_atom_site_label_1
_geom_bond_atom_site_label_2
_geom_bond_distance
_geom_bond_site_symmetry_2
Cs1 O5 3.054(6) 3_445
Cs1 O5 3.054(6) 8_455
Cs1 O7 3.062(5) .
Cs1 O7 3.062(5) 6
Cs1 O3 3.067(6) .
Cs1 O3 3.067(6) 6
Cs1 O6 3.116(4) .
Cs1 O6 3.116(4) 1_565
Cs1 O4 3.321(5) .
Cs1 O4 3.321(5) 1_545
Cs1 Se4 3.8458(13) 7_556
Cs1 Se3 3.8929(10) 3_445
Cs2 O3 3.303(6) 2
Cs2 O3 3.303(6) 6
Cs2 O3 3.303(6) 5
Cs2 O3 3.303(6) .
Cs2 O1 3.533(5) 5_545
Cs2 O1 3.533(5) 1_565
Cs2 O1 3.533(5) 5
Cs2 O1 3.533(5) .
Cs2 O2 3.632(6) 2
Cs2 O2 3.632(6) 6
Cs2 O2 3.632(6) 5
Cs2 O2 3.632(6) .
Cs3 O7 3.118(5) 4_546
Cs3 O7 3.118(5) 7_556
Cs3 O7 3.118(5) 8
Cs3 O7 3.118(5) 3_545
Cs3 O8 3.605(5) 1_545
Cs3 O8 3.605(5) 5_666
Cs3 O8 3.605(5) .
Cs3 O8 3.605(5) 5_656
Cs3 Se4 3.8953(11) 7_556
Cs3 Se4 3.8953(11) 3_545
Cs3 Se4 4.2000(9) 1_545
Cs3 Se4 4.2000(9) 5_666
Se1 O2 1.696(6) 3_455
Se1 O2 1.696(6) 8_445
Se1 O1 1.715(8) 3_455
Se2 O4 1.691(9) .
Se2 O3 1.692(6) 6
Se2 O3 1.692(6) 1_565
Se2 Ga1 2.7895(17) 1_565
Se2 Cs1 3.9589(11) 1_565
Se2 Cs2 4.1704(9) 1_565
Se3 O5 1.695(6) .
Se3 O5 1.695(5) 6
Se3 O6 1.702(8) 3
Se3 Cs1 3.8929(10) 3
Se3 Cs1 3.8929(10) 3_545
Se4 O8 1.710(8) .
Se4 O7 1.713(5) 4_556
Se4 O7 1.713(5) 7_556
Se4 Cs1 3.8458(13) 7_556
Se4 Cs3 3.8953(11) 3_455
Se4 Cs3 4.2000(8) 1_565
Ga1 O2 1.943(6) 3_445
Ga1 O2 1.943(6) 8_445
Ga1 O6 1.961(8) .
Ga1 O1 2.030(9) 5_545
Ga1 O3 2.037(6) .
Ga1 O3 2.037(6) 6_545
Ga1 Se2 2.7895(17) 1_545
Ga1 Cs1 4.0045(11) 1_545
Ga2 O4 1.954(9) .
Ga2 O5 1.990(6) 6_565
Ga2 O5 1.990(6) .
Ga2 O8 2.020(9) .
Ga2 O7 2.026(5) 6_565
Ga2 O7 2.026(5) .
Ga2 Cs1 4.0538(15) 3
Ga2 Cs3 4.2298(13) 3_455
Ga2 Cs1 4.2848(11) 1_565
O1 Se1 1.715(8) 3_545
O1 Ga1 2.030(9) 5_545
O1 Cs2 3.533(5) 1_545
O2 Se1 1.696(6) 3_545
O2 Ga1 1.943(6) 3
O3 Se2 1.692(6) 1_545
O4 Cs1 3.321(5) 1_565
O5 Cs1 3.054(6) 3
O6 Se3 1.702(8) 3_445
O6 Cs1 3.116(4) 1_545
O7 Se4 1.713(5) 7_556
O7 Cs3 3.118(5) 3_455
O8 Cs3 3.605(5) 1_565
